data_4308637
loop_
_publ_author_name
'Alexander D. Ryabov'
'Ronan Le Lagadec'
'Hebert Estevez'
'Ruben A. Toscano'
'Simon Hernandez'
'Larissa Alexandrova'
'Viktoria S. Kurova'
'Andreas Fischer'
'Claude Sirlin'
'Michel Pfeffer'

_publ_contact_author_address
;
Department of Chemistry
Moscow State University
119899 Moscow
Russia
;
_publ_contact_author_email ryabov@andrew.cmu.edu
_publ_contact_author_fax +1(412)268-1061
_publ_contact_author_name 'Alexander D. Ryabov'
_publ_section_title
;
Synthesis, Characterization, and Electrochemistry of Biorelevant
Photosensitive Low-Potential Orthometalated Ruthenium Complexes
;
_journal_name_full 'Inorganic Chemistry'
_journal_page_first 1626
_journal_page_last 1634
_journal_paper_doi 10.1021/ic048270w
_journal_volume 44
_journal_year 2005
_chemical_compound_source 'Local laboratory'
_chemical_formula_moiety 'C46 H32 Cl2 F6 N6 O P Ru2 '
_chemical_formula_sum 'C46 H32 Cl2 F6 N6 O P Ru2'
_chemical_formula_weight 1102.811
_chemical_name_systematic
;
 ?
;
_space_group_IT_number 2
_symmetry_cell_setting triclinic
_symmetry_space_group_name_Hall '-P 1'
_symmetry_space_group_name_H-M 'P -1'
_audit_creation_method maXus
_cell_angle_alpha 93.533(4)
_cell_angle_beta 94.226(4)
_cell_angle_gamma 103.916(4)
_cell_formula_units_Z 2
_cell_length_a 11.5310(11)
_cell_length_b 12.2622(12)
_cell_length_c 17.186(2)
_cell_measurement_reflns_used 7249
_cell_measurement_temperature 223
_cell_measurement_theta_max 25.682
_cell_measurement_theta_min 4.076
_cell_volume 2344.4(4)
_computing_cell_refinement
;
HKL Scalepack (Otwinowski & Minor 1997)
;
_computing_data_collection KappaCCD
_computing_data_reduction
;
Denzo and Scalepak (Otwinowski & Minor, 1997)
;
_computing_structure_refinement 'SHELXL-97 (Sheldrick, 1997)'
_diffrn_measured_fraction_theta_full 0.977
_diffrn_measured_fraction_theta_max 0.977
_diffrn_measurement_device KappaCCD
_diffrn_measurement_method CCD
_diffrn_orient_matrix_type X=UH
_diffrn_orient_matrix_UB_11 0.01695
_diffrn_orient_matrix_UB_12 0.01178
_diffrn_orient_matrix_UB_13 -0.08731
_diffrn_orient_matrix_UB_21 -0.07511
_diffrn_orient_matrix_UB_22 -0.00923
_diffrn_orient_matrix_UB_23 -0.03715
_diffrn_orient_matrix_UB_31 -0.01234
_diffrn_orient_matrix_UB_32 0.05723
_diffrn_orient_matrix_UB_33 -0.00017
_diffrn_radiation_source 'fine-focus sealed tube'
_diffrn_radiation_type ' MoK\a'
_diffrn_radiation_wavelength_id all
_diffrn_reflns_limit_h_max 13
_diffrn_reflns_limit_h_min -13
_diffrn_reflns_limit_k_max 14
_diffrn_reflns_limit_k_min -14
_diffrn_reflns_limit_l_max 20
_diffrn_reflns_limit_l_min -20
_diffrn_reflns_number 15064
_diffrn_reflns_theta_full 20.81
_diffrn_reflns_theta_max 20.81
_diffrn_reflns_theta_min 4.09
_exptl_absorpt_coefficient_mu 0.858
_exptl_absorpt_correction_type none
_exptl_crystal_colour 'Dark red'
_exptl_crystal_density_diffrn 1.562
_exptl_crystal_density_method 'not measured'
_exptl_crystal_description Needle
_exptl_crystal_size_max 0.25
_exptl_crystal_size_mid 0.05
_exptl_crystal_size_min 0.05
_refine_diff_density_max 1.068
_refine_diff_density_min -0.546
_refine_diff_density_rms 0.125
_refine_ls_extinction_method none
_refine_ls_goodness_of_fit_ref 1.149
_refine_ls_hydrogen_treatment constr
_refine_ls_matrix_type full
_refine_ls_number_parameters 577
_refine_ls_number_reflns 4807
_refine_ls_number_restraints 0
_refine_ls_restrained_S_all 1.149
_refine_ls_R_factor_all 0.1316
_refine_ls_R_factor_gt 0.0897
_refine_ls_shift/su_max 0.002
_refine_ls_shift/su_mean 0.000
_refine_ls_structure_factor_coef Fsqd
_refine_ls_weighting_details
; 
 calc w=1/[\s^2^(Fo^2^)+(0.0570P)^2^+30.1212P] where P=(Fo^2^+2Fc^2^)/3
;
_refine_ls_weighting_scheme calc
_refine_ls_wR_factor_gt 0.1856
_refine_ls_wR_factor_ref 0.2058
_reflns_number_gt 3399
_reflns_number_total 4807
_reflns_threshold_expression >2sigma(I)
_cod_data_source_file ic048270wsi20041209_051733_5.cif
_cod_data_source_block global
_cod_depositor_comments
;
The following automatic conversions were performed:
'_symmetry_cell_setting' value 'Triclinic' changed to 'triclinic'
according to '/home/saulius/struct/CIF-dictionaries/cif_core.dic'
dictionary named 'cif_core.dic' version 2.4.1 from 2010-06-29.

Automatic conversion script
Id: cif_fix_enum 1527 2010-12-29 10:47:43Z saulius 
;
_cod_original_sg_symbol_H-M 'P -1 '
_cod_original_formula_sum 'C46 H32 Cl2 F6 N6 O P Ru2 '
_cod_database_code 4308637

loop_
_symmetry_equiv_pos_as_xyz
+X,+Y,+Z
-X,-Y,-Z

loop_
_atom_site_label
_atom_site_type_symbol
_atom_site_fract_x
_atom_site_fract_y
_atom_site_fract_z
_atom_site_U_iso_or_equiv
_atom_site_adp_type
_atom_site_occupancy
_atom_site_symmetry_multiplicity
_atom_site_calc_flag
_atom_site_refinement_flags
_atom_site_disorder_assembly
_atom_site_disorder_group
Ru1 Ru 0.13917(13) 0.28277(9) 0.34690(7) 0.0433(5) Uani 1 1 d . . .
Ru2 Ru 0.18524(13) 0.56712(10) 0.28615(7) 0.0427(5) Uani 1 1 d . . .
Cl2 Cl 0.0701(4) 0.6334(3) 0.3871(2) 0.0578(12) Uani 1 1 d . . .
Cl1 Cl 0.3558(4) 0.2729(4) 0.3459(3) 0.0655(13) Uani 1 1 d . . .
P1 P 0.8127(6) 0.7923(5) 0.1406(3) 0.0811(18) Uani 1 1 d . . .
N2 N 0.1162(11) 0.1214(9) 0.3857(7) 0.043(3) Uani 1 1 d . . .
N5 N 0.3334(12) 0.6449(9) 0.3606(7) 0.044(3) Uani 1 1 d . . .
N6 N 0.0435(15) 0.5016(11) 0.2068(8) 0.060(4) Uani 1 1 d . . .
N1 N 0.1733(12) 0.3183(9) 0.4663(6) 0.042(3) Uani 1 1 d . . .
C41 C 0.1956(19) 0.4817(13) 0.1253(9) 0.053(5) Uani 1 1 d . . .
C42 C 0.0675(19) 0.4655(13) 0.1344(10) 0.057(5) Uani 1 1 d . . .
C11 C 0.1524(14) 0.1236(11) 0.4632(8) 0.040(4) Uani 1 1 d . . .
N4 N 0.2198(13) 0.7344(10) 0.2508(8) 0.047(3) Uani 1 1 d . . .
O1 O 0.1715(10) 0.4310(7) 0.3252(5) 0.045(3) Uani 1 1 d . . .
C14 C -0.1031(16) 0.2877(14) 0.3978(11) 0.050(5) Uani 1 1 d . . .
C44 C -0.143(2) 0.4016(17) 0.0888(15) 0.090(7) Uani 1 1 d . . .
C35 C 0.3053(16) 0.8043(13) 0.2966(10) 0.050(4) Uani 1 1 d . . .
C34 C 0.3689(14) 0.7608(12) 0.3563(9) 0.045(4) Uani 1 1 d . . .
C1 C 0.1965(16) 0.4190(14) 0.5075(11) 0.062(5) Uani 1 1 d . . .
C46 C -0.071(2) 0.4892(13) 0.2182(11) 0.065(5) Uani 1 1 d . . .
C8 C 0.1215(14) -0.0789(13) 0.4529(9) 0.047(4) Uani 1 1 d . . .
C19 C -0.023(2) 0.1864(13) 0.2098(10) 0.054(5) Uani 1 1 d . . .
C43 C -0.026(2) 0.4142(13) 0.0780(11) 0.076(7) Uani 1 1 d . . .
C39 C 0.369(3) 0.468(2) 0.0587(14) 0.103(9) Uani 1 1 d . . .
C7 C 0.1565(14) 0.0239(12) 0.5000(9) 0.045(4) Uani 1 1 d . . .
C6 C 0.1964(15) 0.0347(14) 0.5808(9) 0.049(4) Uani 1 1 d . . .
C23 C 0.1724(19) 0.2199(13) 0.1773(10) 0.062(5) Uani 1 1 d . . .
C5 C 0.2267(15) 0.1361(14) 0.6224(9) 0.054(5) Uani 1 1 d . . .
C3 C 0.2468(15) 0.3449(13) 0.6268(8) 0.051(5) Uani 1 1 d . . .
C33 C 0.3968(16) 0.6007(13) 0.4130(9) 0.049(4) Uani 1 1 d . . .
C36 C 0.2718(19) 0.5314(13) 0.1934(10) 0.057(5) Uani 1 1 d . . .
N3 N 0.0948(16) 0.2250(10) 0.2305(7) 0.053(4) Uani 1 1 d . . .
C10 C 0.0787(15) 0.0207(12) 0.3444(9) 0.049(4) Uani 1 1 d . . .
C24 C 0.1602(16) 0.7733(13) 0.1950(10) 0.055(5) Uani 1 1 d . . .
C12 C 0.1800(13) 0.2271(11) 0.5071(8) 0.035(4) Uani 1 1 d . . .
C2 C 0.2315(15) 0.4344(13) 0.5900(10) 0.054(5) Uani 1 1 d . . .
F1 F 0.867(4) 0.8815(16) 0.0931(14) 0.34(2) Uani 1 1 d . . .
C22 C 0.134(3) 0.1722(16) 0.1015(10) 0.077(7) Uani 1 1 d . . .
C40 C 0.250(3) 0.4508(17) 0.0600(10) 0.100(9) Uani 1 1 d . . .
C25 C 0.188(2) 0.8868(16) 0.1826(12) 0.072(6) Uani 1 1 d . . .
C4 C 0.2187(14) 0.2362(12) 0.5867(8) 0.041(4) Uani 1 1 d . . .
C28 C 0.4281(18) 0.9909(16) 0.3436(15) 0.081(7) Uani 1 1 d . . .
C26 C 0.2732(19) 0.9603(16) 0.2292(14) 0.075(6) Uani 1 1 d . . .
C31 C 0.5128(17) 0.7782(15) 0.4656(11) 0.065(5) Uani 1 1 d . . .
C27 C 0.3384(19) 0.9213(14) 0.2880(13) 0.066(5) Uani 1 1 d . . .
C9 C 0.0825(15) -0.0800(12) 0.3768(10) 0.048(4) Uani 1 1 d . . .
C38 C 0.441(2) 0.5214(19) 0.1211(13) 0.096(7) Uani 1 1 d . . .
C32 C 0.4829(17) 0.6612(15) 0.4688(10) 0.060(5) Uani 1 1 d . . .
C16 C -0.288(2) 0.2101(18) 0.3157(17) 0.087(7) Uani 1 1 d . . .
C37 C 0.390(2) 0.5533(15) 0.1898(11) 0.082(7) Uani 1 1 d . . .
C45 C -0.1660(19) 0.4381(17) 0.1612(14) 0.078(6) Uani 1 1 d . . .
F6 F 0.745(3) 0.702(2) 0.1798(13) 0.264(13) Uani 1 1 d . . .
C17 C -0.223(2) 0.1848(15) 0.2596(12) 0.080(7) Uani 1 1 d . . .
F4 F 0.8941(17) 0.7228(16) 0.1025(8) 0.171(8) Uani 1 1 d . . .
C13 C -0.0367(19) 0.2605(12) 0.3445(10) 0.059(6) Uani 1 1 d . . .
C18 C -0.0979(18) 0.2088(14) 0.2715(12) 0.062(6) Uani 1 1 d . . .
C29 C 0.4886(17) 0.9501(14) 0.3985(13) 0.073(6) Uani 1 1 d . . .
C21 C 0.016(3) 0.1313(16) 0.0801(12) 0.081(7) Uani 1 1 d . . .
C30 C 0.4576(16) 0.8284(12) 0.4099(10) 0.054(5) Uani 1 1 d . . .
F2 F 0.736(2) 0.8606(19) 0.1780(9) 0.209(10) Uani 1 1 d . . .
F3 F 0.9003(15) 0.824(3) 0.2097(10) 0.301(17) Uani 1 1 d . . .
F5 F 0.7186(17) 0.747(2) 0.0713(9) 0.195(9) Uani 1 1 d . . .
C20 C -0.064(2) 0.1384(16) 0.1337(12) 0.084(7) Uani 1 1 d . . .
C15 C -0.226(3) 0.2678(16) 0.3905(15) 0.092(8) Uani 1 1 d . . .
H14 H -0.0628 0.3251 0.4466 0.060 Uiso 1 1 d R . .
H44 H -0.2042 0.3692 0.0471 0.108 Uiso 1 1 d R . .
H1 H 0.1892 0.4837 0.4807 0.075 Uiso 1 1 d R . .
H46 H -0.0913 0.5155 0.2680 0.078 Uiso 1 1 d R . .
H8 H 0.1260 -0.1475 0.4757 0.057 Uiso 1 1 d R . .
H43 H -0.0055 0.3858 0.0288 0.092 Uiso 1 1 d R . .
H39 H 0.4023 0.4418 0.0137 0.124 Uiso 1 1 d R . .
H6 H 0.2013 -0.0318 0.6062 0.059 Uiso 1 1 d R . .
H23 H 0.2567 0.2492 0.1921 0.074 Uiso 1 1 d R . .
H5 H 0.2546 0.1412 0.6769 0.065 Uiso 1 1 d R . .
H3 H 0.2782 0.3548 0.6808 0.061 Uiso 1 1 d R . .
H33 H 0.3814 0.5202 0.4127 0.058 Uiso 1 1 d R . .
H10 H 0.0479 0.0176 0.2907 0.059 Uiso 1 1 d R . .
H24 H 0.0969 0.7213 0.1625 0.066 Uiso 1 1 d R . .
H2 H 0.2423 0.5069 0.6180 0.065 Uiso 1 1 d R . .
H22 H 0.1911 0.1684 0.0640 0.093 Uiso 1 1 d R . .
H40 H 0.2007 0.4158 0.0137 0.119 Uiso 1 1 d R . .
H25 H 0.1469 0.9146 0.1406 0.087 Uiso 1 1 d R . .
H28 H 0.4465 1.0714 0.3424 0.097 Uiso 1 1 d R . .
H26 H 0.2892 1.0392 0.2214 0.091 Uiso 1 1 d R . .
H31 H 0.5730 0.8244 0.5033 0.078 Uiso 1 1 d R . .
H9 H 0.0578 -0.1505 0.3453 0.058 Uiso 1 1 d R . .
H38 H 0.5264 0.5382 0.1180 0.115 Uiso 1 1 d R . .
H32 H 0.5196 0.6232 0.5072 0.072 Uiso 1 1 d R . .
H16 H -0.3735 0.1902 0.3076 0.105 Uiso 1 1 d R . .
H37 H 0.4416 0.5900 0.2349 0.099 Uiso 1 1 d R . .
H45 H -0.2483 0.4281 0.1719 0.094 Uiso 1 1 d R . .
H17 H -0.2623 0.1502 0.2099 0.096 Uiso 1 1 d R . .
H29 H 0.5532 0.9999 0.4313 0.088 Uiso 1 1 d R . .
H21 H -0.0123 0.0985 0.0279 0.097 Uiso 1 1 d R . .
H20 H -0.1491 0.1104 0.1226 0.101 Uiso 1 1 d R . .
H15 H -0.2686 0.2903 0.4319 0.110 Uiso 1 1 d R . .

loop_
_atom_site_aniso_label
_atom_site_aniso_U_11
_atom_site_aniso_U_22
_atom_site_aniso_U_33
_atom_site_aniso_U_23
_atom_site_aniso_U_13
_atom_site_aniso_U_12
Ru1 0.0720(11) 0.0243(7) 0.0345(8) 0.0075(6) 0.0112(7) 0.0102(7)
Ru2 0.0633(11) 0.0266(7) 0.0374(8) 0.0088(6) 0.0085(7) 0.0070(7)
Cl2 0.077(3) 0.039(2) 0.060(3) 0.006(2) 0.026(2) 0.014(2)
Cl1 0.073(3) 0.059(3) 0.068(3) 0.009(2) 0.010(3) 0.022(2)
P1 0.119(5) 0.073(4) 0.041(3) 0.003(3) 0.009(3) 0.004(4)
N2 0.058(10) 0.025(7) 0.045(9) 0.006(6) 0.017(7) 0.006(6)
N5 0.066(10) 0.034(8) 0.029(7) 0.006(6) 0.011(7) 0.004(7)
N6 0.077(13) 0.049(9) 0.064(11) 0.035(8) 0.040(9) 0.021(8)
N1 0.078(10) 0.014(7) 0.037(7) 0.012(6) 0.016(7) 0.014(6)
C41 0.083(16) 0.039(10) 0.032(11) 0.019(8) 0.009(10) 0.004(10)
C42 0.084(17) 0.032(9) 0.048(12) 0.015(8) 0.000(12) -0.003(10)
C11 0.070(12) 0.035(10) 0.021(9) 0.017(7) 0.022(8) 0.017(8)
N4 0.055(10) 0.042(8) 0.049(9) 0.014(7) 0.012(8) 0.017(8)
O1 0.078(8) 0.017(5) 0.037(6) 0.012(4) 0.001(5) 0.006(5)
C14 0.036(13) 0.058(11) 0.067(13) 0.046(10) 0.026(10) 0.016(9)
C44 0.09(2) 0.065(14) 0.09(2) 0.011(13) -0.037(16) -0.014(13)
C35 0.055(12) 0.037(10) 0.060(11) 0.008(9) 0.006(10) 0.015(9)
C34 0.049(11) 0.031(10) 0.043(10) -0.007(8) 0.005(9) -0.011(8)
C1 0.079(14) 0.048(12) 0.072(14) 0.020(10) 0.028(11) 0.030(10)
C46 0.088(17) 0.041(11) 0.071(13) 0.019(9) 0.008(14) 0.021(11)
C8 0.061(12) 0.040(10) 0.050(11) 0.023(9) 0.022(9) 0.020(8)
C19 0.095(18) 0.027(9) 0.053(13) 0.022(8) 0.034(13) 0.027(10)
C43 0.13(2) 0.032(10) 0.053(12) 0.023(9) -0.025(15) -0.011(12)
C39 0.10(2) 0.12(2) 0.076(18) -0.004(14) 0.050(17) -0.009(17)
C7 0.051(11) 0.035(10) 0.054(11) 0.020(9) 0.028(9) 0.013(8)
C6 0.059(12) 0.057(12) 0.040(11) 0.026(9) 0.020(9) 0.021(9)
C23 0.095(16) 0.047(11) 0.055(13) 0.015(9) 0.040(12) 0.026(10)
C5 0.060(13) 0.063(12) 0.037(10) 0.007(9) 0.008(9) 0.008(10)
C3 0.079(14) 0.052(11) 0.022(8) 0.005(8) -0.001(8) 0.018(9)
C33 0.075(13) 0.033(9) 0.036(9) 0.007(8) -0.005(10) 0.014(9)
C36 0.073(15) 0.042(10) 0.047(12) 0.019(8) 0.027(11) -0.015(10)
N3 0.076(12) 0.039(8) 0.044(9) 0.013(7) 0.006(9) 0.008(8)
C10 0.074(13) 0.028(9) 0.046(10) 0.011(8) 0.012(9) 0.010(8)
C24 0.073(14) 0.047(11) 0.051(11) 0.023(9) 0.010(10) 0.021(9)
C12 0.053(11) 0.030(9) 0.024(9) 0.008(7) 0.012(7) 0.014(7)
C2 0.074(14) 0.034(10) 0.049(11) 0.002(8) 0.019(9) -0.001(9)
F1 0.69(6) 0.112(14) 0.21(2) 0.032(15) 0.27(3) 0.03(2)
C22 0.15(2) 0.055(12) 0.030(12) 0.004(9) 0.039(13) 0.022(14)
C40 0.18(3) 0.075(15) 0.027(12) -0.010(10) 0.026(15) 0.006(17)
C25 0.096(18) 0.052(13) 0.083(14) 0.045(11) 0.024(13) 0.030(12)
C4 0.054(11) 0.037(10) 0.038(10) 0.010(8) 0.018(8) 0.018(8)
C28 0.050(14) 0.043(12) 0.16(2) 0.018(14) 0.017(14) 0.022(11)
C26 0.064(15) 0.037(11) 0.123(18) 0.028(13) 0.022(14) -0.002(11)
C31 0.060(13) 0.058(13) 0.075(13) -0.016(10) -0.002(11) 0.020(10)
C27 0.072(15) 0.030(11) 0.098(15) 0.021(11) 0.012(13) 0.013(11)
C9 0.074(13) 0.020(9) 0.052(11) 0.008(8) 0.015(9) 0.010(8)
C38 0.088(18) 0.121(19) 0.070(15) -0.014(14) 0.032(14) 0.003(14)
C32 0.075(15) 0.058(12) 0.048(11) 0.004(9) 0.004(10) 0.018(10)
C16 0.057(15) 0.082(16) 0.12(2) 0.032(15) 0.004(16) 0.005(12)
C37 0.13(2) 0.061(13) 0.052(13) -0.002(10) 0.039(14) 0.006(13)
C45 0.058(15) 0.074(14) 0.090(16) 0.023(13) -0.025(14) -0.003(11)
F6 0.36(3) 0.20(2) 0.19(2) 0.106(17) 0.06(2) -0.05(2)
C17 0.11(2) 0.061(13) 0.064(14) 0.011(10) 0.012(15) 0.019(13)
F4 0.200(18) 0.240(19) 0.087(10) -0.073(11) -0.026(11) 0.114(15)
C13 0.105(17) 0.030(9) 0.034(10) 0.016(8) -0.022(12) 0.006(10)
C18 0.047(14) 0.046(11) 0.100(17) 0.044(11) 0.000(12) 0.014(10)
C29 0.046(13) 0.035(11) 0.133(18) -0.016(11) -0.003(13) 0.009(9)
C21 0.14(2) 0.049(12) 0.048(14) -0.010(10) 0.006(16) 0.017(14)
C30 0.065(13) 0.029(10) 0.069(12) -0.005(9) 0.027(11) 0.011(9)
F2 0.31(3) 0.27(2) 0.100(11) -0.031(13) 0.042(14) 0.19(2)
F3 0.086(12) 0.68(5) 0.112(13) -0.18(2) -0.030(10) 0.11(2)
F5 0.158(16) 0.30(3) 0.110(12) -0.075(14) -0.020(12) 0.064(16)
C20 0.12(2) 0.067(14) 0.054(14) 0.010(11) -0.010(14) 0.001(13)
C15 0.13(2) 0.050(12) 0.12(2) 0.044(13) 0.074(18) 0.044(14)

loop_
_atom_type_symbol
_atom_type_description
_atom_type_scat_dispersion_real
_atom_type_scat_dispersion_imag
_atom_type_scat_source
C C 0.0033 0.0016 'International Tables Vol C Tables 4.2.6.8 and 6.1.1.4'
H H 0.0000 0.0000 'International Tables Vol C Tables 4.2.6.8 and 6.1.1.4'
Cl Cl 0.1484 0.1585 'International Tables Vol C Tables 4.2.6.8 and 6.1.1.4'
F F 0.0171 0.0103 'International Tables Vol C Tables 4.2.6.8 and 6.1.1.4'
N N 0.0061 0.0033 'International Tables Vol C Tables 4.2.6.8 and 6.1.1.4'
O O 0.0106 0.0060 'International Tables Vol C Tables 4.2.6.8 and 6.1.1.4'
P P 0.1023 0.0942 'International Tables Vol C Tables 4.2.6.8 and 6.1.1.4'
Ru Ru -1.2594 0.8363 'International Tables Vol C Tables 4.2.6.8 and 6.1.1.4'

loop_
_diffrn_radiation_wavelength
0.71073

loop_
_geom_angle_atom_site_label_1
_geom_angle_atom_site_label_2
_geom_angle_atom_site_label_3
_geom_angle
_geom_angle_site_symmetry_1
_geom_angle_site_symmetry_3
_geom_angle_publ_flag
O1 Ru1 C13 96.0(5) . . ?
O1 Ru1 N1 94.6(4) . . ?
C13 Ru1 N1 95.9(6) . . ?
O1 Ru1 N3 93.0(4) . . ?
C13 Ru1 N3 81.6(7) . . ?
N1 Ru1 N3 172.2(5) . . ?
O1 Ru1 N2 172.4(4) . . ?
C13 Ru1 N2 87.6(5) . . ?
N1 Ru1 N2 78.3(4) . . ?
N3 Ru1 N2 94.2(5) . . ?
O1 Ru1 Cl1 93.7(4) . . ?
C13 Ru1 Cl1 169.7(4) . . ?
N1 Ru1 Cl1 86.9(4) . . ?
N3 Ru1 Cl1 94.4(5) . . ?
N2 Ru1 Cl1 83.2(4) . . ?
O1 Ru2 N6 90.7(5) . . ?
O1 Ru2 C36 95.1(5) . . ?
N6 Ru2 C36 80.0(7) . . ?
O1 Ru2 N5 94.0(5) . . ?
N6 Ru2 N5 175.0(5) . . ?
C36 Ru2 N5 97.8(7) . . ?
O1 Ru2 N4 172.9(5) . . ?
N6 Ru2 N4 96.4(5) . . ?
C36 Ru2 N4 86.1(5) . . ?
N5 Ru2 N4 78.9(5) . . ?
O1 Ru2 Cl2 93.2(3) . . ?
N6 Ru2 Cl2 96.4(5) . . ?
C36 Ru2 Cl2 171.0(5) . . ?
N5 Ru2 Cl2 85.0(4) . . ?
N4 Ru2 Cl2 86.1(3) . . ?
F6 P1 F1 172(2) . . ?
F6 P1 F3 89.8(16) . . ?
F1 P1 F3 98(2) . . ?
F6 P1 F2 84.7(15) . . ?
F1 P1 F2 93.6(14) . . ?
F3 P1 F2 89.3(11) . . ?
F6 P1 F5 84.9(14) . . ?
F1 P1 F5 87.6(16) . . ?
F3 P1 F5 174.1(18) . . ?
F2 P1 F5 92.8(11) . . ?
F6 P1 F4 95.8(15) . . ?
F1 P1 F4 86.0(13) . . ?
F3 P1 F4 90.0(10) . . ?
F2 P1 F4 179.1(13) . . ?
F5 P1 F4 88.0(9) . . ?
C10 N2 C11 118.2(12) . . ?
C10 N2 Ru1 129.2(10) . . ?
C11 N2 Ru1 112.5(9) . . ?
C33 N5 C34 116.8(13) . . ?
C33 N5 Ru2 129.5(10) . . ?
C34 N5 Ru2 113.7(10) . . ?
C46 N6 C42 116.4(18) . . ?
C46 N6 Ru2 126.4(13) . . ?
C42 N6 Ru2 117.2(14) . . ?
C1 N1 C12 117.0(12) . . ?
C1 N1 Ru1 128.4(10) . . ?
C12 N1 Ru1 114.5(8) . . ?
C40 C41 C36 117(2) . . ?
C40 C41 C42 128(2) . . ?
C36 C41 C42 114.2(16) . . ?
N6 C42 C43 120(2) . . ?
N6 C42 C41 113.9(16) . . ?
C43 C42 C41 126(2) . . ?
N2 C11 C12 117.8(12) . . ?
N2 C11 C7 122.0(13) . . ?
C12 C11 C7 120.1(13) . . ?
C35 N4 C24 119.7(14) . . ?
C35 N4 Ru2 112.2(10) . . ?
C24 N4 Ru2 127.7(12) . . ?
Ru2 O1 Ru1 168.8(6) . . ?
C13 C14 C15 126(2) . . ?
C43 C44 C45 115(2) . . ?
N4 C35 C27 122.5(17) . . ?
N4 C35 C34 119.0(14) . . ?
C27 C35 C34 118.4(17) . . ?
N5 C34 C30 121.1(15) . . ?
N5 C34 C35 115.5(13) . . ?
C30 C34 C35 123.4(15) . . ?
N1 C1 C2 123.1(15) . . ?
N6 C46 C45 123(2) . . ?
C9 C8 C7 120.0(14) . . ?
N3 C19 C20 120.4(18) . . ?
N3 C19 C18 113.3(17) . . ?
C20 C19 C18 126(2) . . ?
C44 C43 C42 124(2) . . ?
C40 C39 C38 119(2) . . ?
C8 C7 C6 124.8(14) . . ?
C8 C7 C11 117.2(14) . . ?
C6 C7 C11 117.9(14) . . ?
C5 C6 C7 121.4(15) . . ?
N3 C23 C22 122(2) . . ?
C6 C5 C4 121.1(15) . . ?
C2 C3 C4 120.7(14) . . ?
N5 C33 C32 125.4(14) . . ?
C37 C36 C41 118.5(17) . . ?
C37 C36 Ru2 126.7(14) . . ?
C41 C36 Ru2 114.7(14) . . ?
C19 N3 C23 119.2(15) . . ?
C19 N3 Ru1 115.0(12) . . ?
C23 N3 Ru1 125.7(14) . . ?
N2 C10 C9 122.5(15) . . ?
N4 C24 C25 121.1(17) . . ?
N1 C12 C11 115.7(12) . . ?
N1 C12 C4 123.1(12) . . ?
C11 C12 C4 121.1(13) . . ?
C3 C2 C1 118.2(14) . . ?
C21 C22 C23 119.8(19) . . ?
C39 C40 C41 123(2) . . ?
C26 C25 C24 120.5(18) . . ?
C12 C4 C3 117.5(13) . . ?
C12 C4 C5 118.3(13) . . ?
C3 C4 C5 124.2(14) . . ?
C29 C28 C27 123.2(18) . . ?
C25 C26 C27 119.5(17) . . ?
C30 C31 C32 121.3(17) . . ?
C26 C27 C35 116.5(19) . . ?
C26 C27 C28 125.2(17) . . ?
C35 C27 C28 118.1(19) . . ?
C8 C9 C10 120.0(15) . . ?
C39 C38 C37 119(2) . . ?
C33 C32 C31 116.3(16) . . ?
C17 C16 C15 119(2) . . ?
C36 C37 C38 122(2) . . ?
C44 C45 C46 121(2) . . ?
C16 C17 C18 121(2) . . ?
C14 C13 C18 116.7(19) . . ?
C14 C13 Ru1 130.5(13) . . ?
C18 C13 Ru1 112.7(15) . . ?
C17 C18 C13 120.7(19) . . ?
C17 C18 C19 123(2) . . ?
C13 C18 C19 116.6(19) . . ?
C28 C29 C30 120.6(18) . . ?
C22 C21 C20 118.8(19) . . ?
C31 C30 C34 118.8(15) . . ?
C31 C30 C29 125.2(18) . . ?
C34 C30 C29 115.9(17) . . ?
C21 C20 C19 120(2) . . ?
C14 C15 C16 116.3(19) . . ?
C13 C14 H14 117.7 . . ?
C15 C14 H14 116.3 . . ?
C43 C44 H44 120.5 . . ?
C45 C44 H44 124.2 . . ?
N1 C1 H1 118.7 . . ?
C2 C1 H1 118.2 . . ?
N6 C46 H46 118.8 . . ?
C45 C46 H46 117.8 . . ?
C9 C8 H8 120.9 . . ?
C7 C8 H8 119.1 . . ?
C44 C43 H43 118.3 . . ?
C42 C43 H43 118.1 . . ?
C40 C39 H39 120.2 . . ?
C38 C39 H39 120.3 . . ?
C5 C6 H6 119.7 . . ?
C7 C6 H6 118.9 . . ?
N3 C23 H23 119.0 . . ?
C22 C23 H23 119.4 . . ?
C6 C5 H5 119.6 . . ?
C4 C5 H5 119.2 . . ?
C2 C3 H3 119.6 . . ?
C4 C3 H3 119.6 . . ?
N5 C33 H33 118.7 . . ?
C32 C33 H33 115.9 . . ?
N2 C10 H10 119.0 . . ?
C9 C10 H10 118.5 . . ?
N4 C24 H24 118.8 . . ?
C25 C24 H24 120.1 . . ?
C3 C2 H2 121.3 . . ?
C1 C2 H2 120.5 . . ?
C21 C22 H22 119.6 . . ?
C23 C22 H22 120.6 . . ?
C39 C40 H40 118.0 . . ?
C41 C40 H40 118.7 . . ?
C26 C25 H25 118.4 . . ?
C24 C25 H25 121.0 . . ?
C29 C28 H28 117.0 . . ?
C27 C28 H28 119.8 . . ?
C25 C26 H26 119.7 . . ?
C27 C26 H26 120.8 . . ?
C30 C31 H31 119.2 . . ?
C32 C31 H31 119.5 . . ?
C8 C9 H9 119.5 . . ?
C10 C9 H9 120.6 . . ?
C39 C38 H38 118.5 . . ?
C37 C38 H38 122.1 . . ?
C33 C32 H32 120.3 . . ?
C31 C32 H32 123.5 . . ?
C17 C16 H16 120.1 . . ?
C15 C16 H16 120.7 . . ?
C36 C37 H37 119.0 . . ?
C38 C37 H37 119.2 . . ?
C44 C45 H45 117.9 . . ?
C46 C45 H45 121.4 . . ?
C16 C17 H17 119.8 . . ?
C18 C17 H17 119.3 . . ?
C28 C29 H29 119.9 . . ?
C30 C29 H29 119.5 . . ?
C22 C21 H21 120.7 . . ?
C20 C21 H21 120.5 . . ?
C21 C20 H20 123.1 . . ?
C19 C20 H20 116.7 . . ?
C14 C15 H15 121.8 . . ?
C16 C15 H15 121.9 . . ?

loop_
_geom_bond_atom_site_label_1
_geom_bond_atom_site_label_2
_geom_bond_distance
_geom_bond_site_symmetry_2
_geom_bond_publ_flag
Ru1 O1 1.833(8) . ?
Ru1 C13 1.98(2) . ?
Ru1 N1 2.060(11) . ?
Ru1 N3 2.065(13) . ?
Ru1 N2 2.089(11) . ?
Ru1 Cl1 2.531(5) . ?
Ru2 O1 1.813(8) . ?
Ru2 N6 2.020(17) . ?
Ru2 C36 2.022(18) . ?
Ru2 N5 2.051(13) . ?
Ru2 N4 2.128(12) . ?
Ru2 Cl2 2.473(4) . ?
P1 F6 1.431(17) . ?
P1 F1 1.452(18) . ?
P1 F3 1.469(15) . ?
P1 F2 1.508(16) . ?
P1 F5 1.530(16) . ?
P1 F4 1.563(16) . ?
N2 C10 1.344(17) . ?
N2 C11 1.363(17) . ?
N5 C33 1.338(18) . ?
N5 C34 1.389(17) . ?
N6 C46 1.32(2) . ?
N6 C42 1.36(2) . ?
N1 C1 1.342(19) . ?
N1 C12 1.371(16) . ?
C41 C40 1.40(3) . ?
C41 C36 1.42(2) . ?
C41 C42 1.46(2) . ?
C42 C43 1.39(2) . ?
C11 C12 1.390(18) . ?
C11 C7 1.421(19) . ?
N4 C35 1.312(19) . ?
N4 C24 1.317(19) . ?
C14 C13 1.31(2) . ?
C14 C15 1.37(3) . ?
C44 C43 1.35(3) . ?
C44 C45 1.36(3) . ?
C35 C27 1.41(2) . ?
C35 C34 1.42(2) . ?
C34 C30 1.39(2) . ?
C1 C2 1.43(2) . ?
C46 C45 1.41(2) . ?
C8 C9 1.35(2) . ?
C8 C7 1.41(2) . ?
C19 N3 1.33(2) . ?
C19 C20 1.40(2) . ?
C19 C18 1.47(2) . ?
C39 C40 1.33(3) . ?
C39 C38 1.34(3) . ?
C7 C6 1.42(2) . ?
C6 C5 1.35(2) . ?
C23 N3 1.34(2) . ?
C23 C22 1.39(2) . ?
C5 C4 1.42(2) . ?
C3 C2 1.34(2) . ?
C3 C4 1.415(19) . ?
C33 C32 1.37(2) . ?
C36 C37 1.33(3) . ?
C10 C9 1.39(2) . ?
C24 C25 1.38(2) . ?
C12 C4 1.396(19) . ?
C22 C21 1.35(3) . ?
C25 C26 1.34(2) . ?
C28 C29 1.33(3) . ?
C28 C27 1.43(3) . ?
C26 C27 1.39(3) . ?
C31 C30 1.37(2) . ?
C31 C32 1.40(2) . ?
C38 C37 1.44(3) . ?
C16 C17 1.33(3) . ?
C16 C15 1.47(3) . ?
C17 C18 1.40(3) . ?
C13 C18 1.43(2) . ?
C29 C30 1.48(2) . ?
C21 C20 1.36(3) . ?
C14 H14 0.9603 . ?
C44 H44 0.9597 . ?
C1 H1 0.9602 . ?
C46 H46 0.9603 . ?
C8 H8 0.9604 . ?
C43 H43 0.9608 . ?
C39 H39 0.9611 . ?
C6 H6 0.9597 . ?
C23 H23 0.9607 . ?
C5 H5 0.9609 . ?
C3 H3 0.9607 . ?
C33 H33 0.9596 . ?
C10 H10 0.9593 . ?
C24 H24 0.9610 . ?
C2 H2 0.9605 . ?
C22 H22 0.9599 . ?
C40 H40 0.9588 . ?
C25 H25 0.9595 . ?
C28 H28 0.9603 . ?
C26 H26 0.9601 . ?
C31 H31 0.9602 . ?
C9 H9 0.9606 . ?
C38 H38 0.9603 . ?
C32 H32 0.9608 . ?
C16 H16 0.9599 . ?
C37 H37 0.9600 . ?
C45 H45 0.9602 . ?
C17 H17 0.9596 . ?
C29 H29 0.9604 . ?
C21 H21 0.9594 . ?
C20 H20 0.9610 . ?
C15 H15 0.9608 . ?
